data_4129338
loop_
_publ_author_name
'Noda, Hidetoshi'
'Bode, Jeffrey W.'

_publ_section_title
;
 Synthesis of chemically and configurationally stable monofluoro
 acylboronates: effect of ligand structure on their formation, properties,
 and reactivities.
;
_journal_issue 11
_journal_name_full 'Journal of the American Chemical Society'
_journal_page_first 3958
_journal_page_last 3966
_journal_paper_doi 10.1021/jacs.5b00822
_journal_volume 137
_journal_year 2015
_chemical_formula_moiety 'C20 H17 B F N O2'
_chemical_formula_sum 'C20 H17 B F N O2'
_chemical_formula_weight 333.15
_space_group_crystal_system triclinic
_space_group_IT_number 2
_space_group_name_Hall '-P 1'
_space_group_name_H-M_alt 'P -1'
_atom_sites_solution_hydrogens geom
_atom_sites_solution_primary direct
_audit_creation_date 2014-10-31
_audit_creation_method
;
Olex2 1.2
(compiled 2014.09.19 svn.r3010 for OlexSys, GUI svn.r4874)
;
_cell_angle_alpha 96.774(7)
_cell_angle_beta 105.302(6)
_cell_angle_gamma 100.671(7)
_cell_formula_units_Z 2
_cell_length_a 6.9935(18)
_cell_length_b 10.276(3)
_cell_length_c 12.131(3)
_cell_measurement_reflns_used 1127
_cell_measurement_temperature 100.0(2)
_cell_measurement_theta_max 27.14
_cell_measurement_theta_min 2.93
_cell_volume 813.4(4)
_computing_cell_refinement 'Bruker SAINT'
_computing_data_collection 'Bruker APEX2'
_computing_data_reduction 'Bruker SAINT'
_computing_molecular_graphics 'Olex2 (Dolomanov et al., 2009)'
_computing_publication_material 'Olex2 (Dolomanov et al., 2009)'
_computing_structure_refinement 'XL (Sheldrick, 2008)'
_computing_structure_solution 'XS (Sheldrick, 2008)'
_diffrn_ambient_temperature 100.0(2)
_diffrn_detector 'Bruker APEX2 area detector'
_diffrn_detector_area_resol_mean 8.33
_diffrn_detector_type 'CCD area detector'
_diffrn_measured_fraction_theta_full 0.999
_diffrn_measured_fraction_theta_max 0.994
_diffrn_measurement_device 'kappa-stage diffractometer'
_diffrn_measurement_device_type ETH_LOC_ApexIID8_Mo
_diffrn_measurement_method '\w and \f scans'
_diffrn_radiation_monochromator 'focusing graphite'
_diffrn_radiation_probe x-ray
_diffrn_radiation_type MoK\a
_diffrn_radiation_wavelength 0.71073
_diffrn_reflns_av_R_equivalents 0.0413
_diffrn_reflns_av_unetI/netI 0.0713
_diffrn_reflns_Laue_measured_fraction_full 0.999
_diffrn_reflns_Laue_measured_fraction_max 0.994
_diffrn_reflns_limit_h_max 9
_diffrn_reflns_limit_h_min -9
_diffrn_reflns_limit_k_max 13
_diffrn_reflns_limit_k_min -13
_diffrn_reflns_limit_l_max 15
_diffrn_reflns_limit_l_min -15
_diffrn_reflns_number 8285
_diffrn_reflns_point_group_measured_fraction_full 0.999
_diffrn_reflns_point_group_measured_fraction_max 0.994
_diffrn_reflns_theta_full 25.242
_diffrn_reflns_theta_max 27.523
_diffrn_reflns_theta_min 1.768
_diffrn_source 'sealed tube'
_diffrn_standards_number 0
_exptl_absorpt_coefficient_mu 0.094
_exptl_absorpt_correction_T_max 0.7456
_exptl_absorpt_correction_T_min 0.6551
_exptl_absorpt_correction_type multi-scan
_exptl_absorpt_process_details
;
SADABS-2012/1 (Bruker,2012) was used for absorption correction.
wR2(int) was 0.0455 before and 0.0383 after correction.
The Ratio of minimum to maximum transmission is 0.8786.
The \l/2 correction factor is 0.0015.
;
_exptl_crystal_colour 'clear light yellow'
_exptl_crystal_colour_lustre clear
_exptl_crystal_colour_modifier light
_exptl_crystal_colour_primary yellow
_exptl_crystal_density_diffrn 1.360
_exptl_crystal_description plate
_exptl_crystal_F_000 348
_exptl_crystal_size_max 0.12
_exptl_crystal_size_mid 0.06
_exptl_crystal_size_min 0.03
_refine_diff_density_max 0.258
_refine_diff_density_min -0.232
_refine_diff_density_rms 0.051
_refine_ls_extinction_method none
_refine_ls_goodness_of_fit_ref 0.999
_refine_ls_hydrogen_treatment constr
_refine_ls_matrix_type full
_refine_ls_number_parameters 228
_refine_ls_number_reflns 3728
_refine_ls_number_restraints 0
_refine_ls_restrained_S_all 0.999
_refine_ls_R_factor_all 0.1061
_refine_ls_R_factor_gt 0.0492
_refine_ls_shift/su_max 0.000
_refine_ls_shift/su_mean 0.000
_refine_ls_structure_factor_coef Fsqd
_refine_ls_weighting_details 'w=1/[\s^2^(Fo^2^)+(0.0525P)^2^] where P=(Fo^2^+2Fc^2^)/3'
_refine_ls_weighting_scheme calc
_refine_ls_wR_factor_gt 0.1017
_refine_ls_wR_factor_ref 0.1202
_reflns_Friedel_coverage 0.000
_reflns_number_gt 2218
_reflns_number_total 3728
_reflns_threshold_expression 'I > 2\s(I)'
_cod_data_source_file ja5b00822_si_010.cif
_cod_data_source_block mo_jb291014_0m
_cod_original_cell_volume 813.5(4)
_cod_database_code 4129338
_shelxl_version_number 2014/6
_shelx_space_group_comment
;
The symmetry employed for this shelxl refinement is uniquely defined
by the following loop, which should always be used as a source of
symmetry information in preference to the above space-group names.
They are only intended as comments.
;
_olex2_refinement_description
;
1. Fixed Uiso
 At 1.2 times of:
  All C(H) groups
 At 1.5 times of:
  All C(H,H,H) groups
2.a Aromatic/amide H refined with riding coordinates:
 C1(H1), C2(H2), C3(H3), C7(H7), C8(H8), C13(H13), C14(H14), C15(H15),
 C16(H16), C19(H19), C20(H20)
2.b Idealised Me refined as rotating group:
 C10(H10A,H10B,H10C), C18(H18A,H18B,H18C)
;
_olex2_submission_original_sample_id jb291014
_olex2_submission_special_instructions 'No special instructions were received'

loop_
_space_group_symop_operation_xyz
'x, y, z'
'-x, -y, -z'

loop_
_atom_site_label
_atom_site_type_symbol
_atom_site_fract_x
_atom_site_fract_y
_atom_site_fract_z
_atom_site_U_iso_or_equiv
_atom_site_adp_type
_atom_site_occupancy
_atom_site_site_symmetry_order
_atom_site_calc_flag
_atom_site_refinement_flags_posn
F1 F 0.28720(16) 0.13979(11) 0.29984(10) 0.0275(3) Uani 1 1 d .
O1 O 0.1723(2) 0.31763(13) 0.23433(12) 0.0285(4) Uani 1 1 d .
O2 O -0.17199(19) 0.19968(14) 0.35663(13) 0.0272(4) Uani 1 1 d .
N1 N 0.2388(2) 0.30555(15) 0.44709(14) 0.0177(4) Uani 1 1 d .
C1 C 0.1458(3) 0.7158(2) 0.2966(2) 0.0317(5) Uani 1 1 d .
H1 H 0.1403 0.8078 0.3100 0.038 Uiso 1 1 calc R
C2 C 0.1144(3) 0.6493(2) 0.1844(2) 0.0333(6) Uani 1 1 d .
H2 H 0.0874 0.6959 0.1209 0.040 Uiso 1 1 calc R
C3 C 0.1225(3) 0.5162(2) 0.1654(2) 0.0307(5) Uani 1 1 d .
H3 H 0.1014 0.4710 0.0887 0.037 Uiso 1 1 calc R
C4 C 0.1616(3) 0.44707(19) 0.25830(18) 0.0227(5) Uani 1 1 d .
C5 C -0.0784(3) 0.15197(18) 0.29418(17) 0.0176(4) Uani 1 1 d .
C6 C -0.1944(3) 0.03609(18) 0.19895(17) 0.0179(4) Uani 1 1 d .
C7 C -0.1011(3) -0.02933(19) 0.12717(17) 0.0219(4) Uani 1 1 d .
H7 H 0.0408 0.0000 0.1385 0.026 Uiso 1 1 calc R
C8 C -0.2139(3) -0.13655(19) 0.03983(18) 0.0256(5) Uani 1 1 d .
H8 H -0.1484 -0.1796 -0.0084 0.031 Uiso 1 1 calc R
C9 C -0.4220(3) -0.18211(19) 0.02179(18) 0.0250(5) Uani 1 1 d .
C10 C -0.5426(3) -0.2989(2) -0.0732(2) 0.0351(6) Uani 1 1 d .
H10A H -0.5194 -0.3832 -0.0478 0.053 Uiso 1 1 calc GR
H10B H -0.4991 -0.2904 -0.1430 0.053 Uiso 1 1 calc GR
H10C H -0.6877 -0.2992 -0.0908 0.053 Uiso 1 1 calc GR
C11 C 0.2418(3) 0.43967(18) 0.46914(17) 0.0170(4) Uani 1 1 d .
C12 C 0.1938(3) 0.51163(18) 0.37129(17) 0.0189(4) Uani 1 1 d .
C13 C 0.1848(3) 0.6475(2) 0.38811(19) 0.0254(5) Uani 1 1 d .
H13 H 0.2062 0.6935 0.4645 0.031 Uiso 1 1 calc R
C14 C 0.2923(3) 0.50469(19) 0.58404(17) 0.0203(4) Uani 1 1 d .
H14 H 0.2985 0.5983 0.6005 0.024 Uiso 1 1 calc R
C15 C 0.3329(3) 0.4341(2) 0.67314(18) 0.0236(5) Uani 1 1 d .
H15 H 0.3650 0.4783 0.7512 0.028 Uiso 1 1 calc R
C16 C 0.3272(3) 0.2986(2) 0.64934(18) 0.0219(5) Uani 1 1 d .
H16 H 0.3553 0.2493 0.7110 0.026 Uiso 1 1 calc R
C17 C 0.2806(3) 0.23478(19) 0.53593(18) 0.0199(4) Uani 1 1 d .
C18 C 0.2738(3) 0.0873(2) 0.5105(2) 0.0292(5) Uani 1 1 d .
H18A H 0.1454 0.0417 0.4519 0.044 Uiso 1 1 calc GR
H18B H 0.2836 0.0496 0.5818 0.044 Uiso 1 1 calc GR
H18C H 0.3880 0.0742 0.4812 0.044 Uiso 1 1 calc GR
C19 C -0.4048(3) -0.00805(19) 0.17889(17) 0.0204(4) Uani 1 1 d .
H19 H -0.4719 0.0360 0.2254 0.024 Uiso 1 1 calc R
C20 C -0.5147(3) -0.11525(19) 0.09184(18) 0.0239(5) Uani 1 1 d .
H20 H -0.6570 -0.1440 0.0795 0.029 Uiso 1 1 calc R
B1 B 0.1607(3) 0.2254(2) 0.3149(2) 0.0199(5) Uani 1 1 d .

loop_
_atom_site_aniso_label
_atom_site_aniso_U_11
_atom_site_aniso_U_22
_atom_site_aniso_U_33
_atom_site_aniso_U_23
_atom_site_aniso_U_13
_atom_site_aniso_U_12
F1 0.0215(6) 0.0293(7) 0.0292(7) -0.0071(5) 0.0075(5) 0.0075(5)
O1 0.0434(9) 0.0190(8) 0.0189(8) -0.0012(6) 0.0107(7) -0.0030(6)
O2 0.0223(7) 0.0254(8) 0.0304(9) -0.0084(6) 0.0084(7) 0.0042(6)
N1 0.0159(8) 0.0159(8) 0.0196(9) 0.0000(7) 0.0047(7) 0.0022(6)
C1 0.0308(11) 0.0230(12) 0.0466(16) 0.0120(11) 0.0162(11) 0.0084(9)
C2 0.0253(11) 0.0380(14) 0.0370(15) 0.0205(11) 0.0070(10) 0.0027(9)
C3 0.0289(11) 0.0331(13) 0.0240(13) 0.0070(10) 0.0041(10) -0.0035(9)
C4 0.0194(10) 0.0188(11) 0.0250(12) 0.0027(9) 0.0043(9) -0.0038(8)
C5 0.0224(10) 0.0131(10) 0.0171(11) 0.0023(8) 0.0042(8) 0.0060(7)
C6 0.0213(9) 0.0141(10) 0.0168(11) 0.0026(8) 0.0030(8) 0.0042(7)
C7 0.0219(10) 0.0204(11) 0.0212(12) -0.0008(9) 0.0044(9) 0.0047(8)
C8 0.0335(11) 0.0205(11) 0.0222(12) -0.0007(9) 0.0066(10) 0.0094(9)
C9 0.0352(12) 0.0136(10) 0.0191(11) 0.0008(9) 0.0007(9) -0.0004(8)
C10 0.0451(13) 0.0197(12) 0.0287(13) -0.0036(10) 0.0019(11) -0.0037(9)
C11 0.0127(8) 0.0154(10) 0.0217(11) -0.0014(8) 0.0072(8) 0.0004(7)
C12 0.0149(9) 0.0169(10) 0.0237(12) 0.0022(8) 0.0065(8) 0.0003(7)
C13 0.0244(10) 0.0240(12) 0.0324(13) 0.0064(10) 0.0143(10) 0.0069(8)
C14 0.0186(9) 0.0164(10) 0.0234(11) -0.0027(9) 0.0072(9) 0.0000(7)
C15 0.0196(10) 0.0263(12) 0.0191(11) -0.0050(9) 0.0031(9) 0.0005(8)
C16 0.0188(10) 0.0256(12) 0.0195(11) 0.0045(9) 0.0036(9) 0.0034(8)
C17 0.0151(9) 0.0193(10) 0.0240(12) 0.0037(9) 0.0044(8) 0.0026(7)
C18 0.0352(12) 0.0190(11) 0.0315(13) 0.0046(10) 0.0046(10) 0.0093(9)
C19 0.0230(10) 0.0181(10) 0.0202(11) 0.0055(9) 0.0070(9) 0.0028(8)
C20 0.0236(10) 0.0197(11) 0.0237(12) 0.0055(9) 0.0035(9) -0.0023(8)
B1 0.0210(11) 0.0153(11) 0.0210(13) -0.0036(9) 0.0063(10) 0.0022(9)

loop_
_atom_type_symbol
_atom_type_description
_atom_type_scat_dispersion_real
_atom_type_scat_dispersion_imag
_atom_type_scat_source
C C 0.0033 0.0016 'International Tables Vol C Tables 4.2.6.8 and 6.1.1.4'
H H 0.0000 0.0000 'International Tables Vol C Tables 4.2.6.8 and 6.1.1.4'
B B 0.0013 0.0007 'International Tables Vol C Tables 4.2.6.8 and 6.1.1.4'
F F 0.0171 0.0103 'International Tables Vol C Tables 4.2.6.8 and 6.1.1.4'
N N 0.0061 0.0033 'International Tables Vol C Tables 4.2.6.8 and 6.1.1.4'
O O 0.0106 0.0060 'International Tables Vol C Tables 4.2.6.8 and 6.1.1.4'

loop_
_geom_angle_atom_site_label_1
_geom_angle_atom_site_label_2
_geom_angle_atom_site_label_3
_geom_angle
C4 O1 B1 122.90(16)
C11 N1 C17 120.80(17)
C11 N1 B1 119.84(16)
C17 N1 B1 118.99(16)
C2 C1 H1 120.2
C13 C1 H1 120.2
C13 C1 C2 119.6(2)
C1 C2 H2 120.0
C3 C2 C1 120.0(2)
C3 C2 H2 120.0
C2 C3 H3 119.9
C2 C3 C4 120.2(2)
C4 C3 H3 119.9
O1 C4 C3 117.41(19)
O1 C4 C12 121.85(18)
C12 C4 C3 120.72(19)
O2 C5 C6 117.75(17)
O2 C5 B1 118.41(17)
C6 C5 B1 123.71(16)
C7 C6 C5 122.30(17)
C7 C6 C19 118.39(18)
C19 C6 C5 119.30(17)
C6 C7 H7 119.7
C8 C7 C6 120.60(18)
C8 C7 H7 119.7
C7 C8 H8 119.6
C7 C8 C9 120.88(19)
C9 C8 H8 119.6
C8 C9 C10 120.3(2)
C20 C9 C8 118.31(19)
C20 C9 C10 121.37(19)
C9 C10 H10A 109.5
C9 C10 H10B 109.5
C9 C10 H10C 109.5
H10A C10 H10B 109.5
H10A C10 H10C 109.5
H10B C10 H10C 109.5
N1 C11 C12 119.10(17)
N1 C11 C14 119.09(18)
C14 C11 C12 121.80(17)
C4 C12 C11 120.48(17)
C4 C12 C13 117.79(19)
C13 C12 C11 121.70(18)
C1 C13 C12 121.6(2)
C1 C13 H13 119.2
C12 C13 H13 119.2
C11 C14 H14 119.9
C15 C14 C11 120.27(18)
C15 C14 H14 119.9
C14 C15 H15 120.1
C14 C15 C16 119.88(19)
C16 C15 H15 120.1
C15 C16 H16 120.1
C15 C16 C17 119.87(19)
C17 C16 H16 120.1
N1 C17 C16 120.07(18)
N1 C17 C18 120.30(18)
C16 C17 C18 119.63(19)
C17 C18 H18A 109.5
C17 C18 H18B 109.5
C17 C18 H18C 109.5
H18A C18 H18B 109.5
H18A C18 H18C 109.5
H18B C18 H18C 109.5
C6 C19 H19 119.9
C20 C19 C6 120.25(18)
C20 C19 H19 119.9
C9 C20 H20 119.2
C19 C20 C9 121.55(19)
C19 C20 H20 119.2
F1 B1 O1 106.63(17)
F1 B1 N1 109.40(16)
F1 B1 C5 115.57(16)
O1 B1 N1 110.76(16)
O1 B1 C5 109.31(16)
N1 B1 C5 105.20(15)

loop_
_geom_bond_atom_site_label_1
_geom_bond_atom_site_label_2
_geom_bond_distance
F1 B1 1.387(2)
O1 C4 1.348(2)
O1 B1 1.447(3)
O2 C5 1.239(2)
N1 C11 1.368(2)
N1 C17 1.369(2)
N1 B1 1.615(3)
C1 H1 0.9500
C1 C2 1.391(3)
C1 C13 1.376(3)
C2 H2 0.9500
C2 C3 1.374(3)
C3 H3 0.9500
C3 C4 1.395(3)
C4 C12 1.392(3)
C5 C6 1.495(3)
C5 B1 1.641(3)
C6 C7 1.400(3)
C6 C19 1.403(3)
C7 H7 0.9500
C7 C8 1.386(3)
C8 H8 0.9500
C8 C9 1.393(3)
C9 C10 1.505(3)
C9 C20 1.390(3)
C10 H10A 0.9800
C10 H10B 0.9800
C10 H10C 0.9800
C11 C12 1.469(3)
C11 C14 1.395(3)
C12 C13 1.403(3)
C13 H13 0.9500
C14 H14 0.9500
C14 C15 1.369(3)
C15 H15 0.9500
C15 C16 1.379(3)
C16 H16 0.9500
C16 C17 1.379(3)
C17 C18 1.500(3)
C18 H18A 0.9800
C18 H18B 0.9800
C18 H18C 0.9800
C19 H19 0.9500
C19 C20 1.379(3)
C20 H20 0.9500

loop_
_geom_torsion_atom_site_label_1
_geom_torsion_atom_site_label_2
_geom_torsion_atom_site_label_3
_geom_torsion_atom_site_label_4
_geom_torsion
O1 C4 C12 C11 0.2(3)
O1 C4 C12 C13 178.34(16)
O2 C5 C6 C7 -176.81(18)
O2 C5 C6 C19 4.2(3)
O2 C5 B1 F1 143.86(18)
O2 C5 B1 O1 -95.9(2)
O2 C5 B1 N1 23.1(2)
N1 C11 C12 C4 -5.0(2)
N1 C11 C12 C13 176.88(16)
N1 C11 C14 C15 -1.7(3)
C1 C2 C3 C4 0.2(3)
C2 C1 C13 C12 0.0(3)
C2 C3 C4 O1 -178.46(18)
C2 C3 C4 C12 -0.3(3)
C3 C4 C12 C11 -177.92(17)
C3 C4 C12 C13 0.3(3)
C4 O1 B1 F1 -145.62(16)
C4 O1 B1 N1 -26.7(2)
C4 O1 B1 C5 88.8(2)
C4 C12 C13 C1 -0.1(3)
C5 C6 C7 C8 179.94(18)
C5 C6 C19 C20 -179.67(18)
C6 C5 B1 F1 -40.4(3)
C6 C5 B1 O1 79.9(2)
C6 C5 B1 N1 -161.17(16)
C6 C7 C8 C9 -0.3(3)
C6 C19 C20 C9 -0.1(3)
C7 C6 C19 C20 1.3(3)
C7 C8 C9 C10 -179.85(19)
C7 C8 C9 C20 1.5(3)
C8 C9 C20 C19 -1.3(3)
C10 C9 C20 C19 -179.90(19)
C11 N1 C17 C16 -0.3(3)
C11 N1 C17 C18 179.09(16)
C11 N1 B1 F1 138.08(16)
C11 N1 B1 O1 20.8(2)
C11 N1 B1 C5 -97.17(18)
C11 C12 C13 C1 178.06(18)
C11 C14 C15 C16 1.1(3)
C12 C11 C14 C15 178.95(17)
C13 C1 C2 C3 0.0(3)
C14 C11 C12 C4 174.32(17)
C14 C11 C12 C13 -3.8(3)
C14 C15 C16 C17 0.0(3)
C15 C16 C17 N1 -0.4(3)
C15 C16 C17 C18 -179.77(17)
C17 N1 C11 C12 -179.34(16)
C17 N1 C11 C14 1.3(2)
C17 N1 B1 F1 -48.8(2)
C17 N1 B1 O1 -166.02(15)
C17 N1 B1 C5 75.98(19)
C19 C6 C7 C8 -1.1(3)
B1 O1 C4 C3 -164.04(17)
B1 O1 C4 C12 17.8(3)
B1 N1 C11 C12 -6.3(2)
B1 N1 C11 C14 174.35(15)
B1 N1 C17 C16 -173.34(16)
B1 N1 C17 C18 6.0(2)
B1 C5 C6 C7 7.4(3)
B1 C5 C6 C19 -171.54(18)
